data_7227596
loop_
_publ_author_name
'Ridenour, J. August'
'Carter, Korey P.'
'Butcher, Ray J.'
'Cahill, Christopher L.'

_publ_section_title
;
 RE-p-halobenzoic acid--terpyridine complexes, Part II: structural
 diversity, supramolecular assembly, and luminescence properties in a
 series of p-bromobenzoic acid rare-earth hybrid materials
;
_journal_issue 8
_journal_name_full CrystEngComm
_journal_page_first 1172
_journal_paper_doi 10.1039/C6CE02355J
_journal_volume 19
_journal_year 2017
_chemical_formula_sum 'C72 H50 Br6 Ce2 N6 O14'
_chemical_formula_weight 1982.88
_space_group_crystal_system monoclinic
_space_group_IT_number 14
_space_group_name_Hall '-P 2ybc'
_space_group_name_H-M_alt 'P 1 21/c 1'
_symmetry_cell_setting monoclinic
_symmetry_Int_Tables_number 14
_symmetry_space_group_name_Hall '-P 2ybc'
_symmetry_space_group_name_H-M 'P 1 21/c 1'
_atom_sites_solution_hydrogens mixed
_audit_creation_method SHELXL-2014/7
_audit_update_record
;
2016-11-03 deposited with the CCDC.
2017-01-30 downloaded from the CCDC.
;
_cell_angle_alpha 90
_cell_angle_beta 92.180(10)
_cell_angle_gamma 90
_cell_formula_units_Z 2
_cell_length_a 13.8159(4)
_cell_length_b 25.5564(6)
_cell_length_c 10.2526(3)
_cell_measurement_reflns_used 44020
_cell_measurement_temperature 293(2)
_cell_measurement_theta_max 52.299
_cell_measurement_theta_min 5.096
_cell_volume 3617.42(17)
_computing_cell_refinement 'SAINT, Bruker-AXS'
_computing_data_collection 'APEX, Bruker-AXS'
_computing_data_reduction 'SAINT, Bruker-AXS'
_computing_molecular_graphics 'WinGX (Farrugia, 2012)'
_computing_publication_material 'Crystal Maker (Palmer, 2009)'
_computing_structure_refinement 'SHELXL-2014/7 (Sheldrick, 2014)'
_computing_structure_solution 'Superflip (Chapuis, 2007)'
_diffrn_ambient_temperature 293(2)
_diffrn_measured_fraction_theta_full 1.000
_diffrn_measured_fraction_theta_max 0.997
_diffrn_measurement_device_type 'Bruker SMART APEXII'
_diffrn_measurement_method 'omega scans'
_diffrn_radiation_probe x-ray
_diffrn_radiation_type MoK\a
_diffrn_radiation_wavelength 0.71073
_diffrn_reflns_av_R_equivalents 0.0408
_diffrn_reflns_av_unetI/netI 0.0381
_diffrn_reflns_Laue_measured_fraction_full 1.000
_diffrn_reflns_Laue_measured_fraction_max 0.997
_diffrn_reflns_limit_h_max 18
_diffrn_reflns_limit_h_min -18
_diffrn_reflns_limit_k_max 34
_diffrn_reflns_limit_k_min -34
_diffrn_reflns_limit_l_max 13
_diffrn_reflns_limit_l_min -13
_diffrn_reflns_number 43482
_diffrn_reflns_point_group_measured_fraction_full 1.000
_diffrn_reflns_point_group_measured_fraction_max 0.997
_diffrn_reflns_theta_full 25.500
_diffrn_reflns_theta_max 28.805
_diffrn_reflns_theta_min 1.475
_diffrn_source 'fine-focus sealed tube'
_diffrn_source_type Siemens
_exptl_absorpt_coefficient_mu 4.624
_exptl_absorpt_correction_T_max 0.7458
_exptl_absorpt_correction_T_min 0.6332
_exptl_absorpt_correction_type multi-scan
_exptl_absorpt_process_details 'SADABS, G. Sheldrick (2015)'
_exptl_crystal_colour yellow
_exptl_crystal_density_diffrn 1.820
_exptl_crystal_description plate
_exptl_crystal_F_000 1924
_exptl_crystal_recrystallization_method Hydrothermal
_exptl_crystal_size_max 0.250
_exptl_crystal_size_mid 0.178
_exptl_crystal_size_min 0.114
_refine_diff_density_max 1.754
_refine_diff_density_min -1.653
_refine_diff_density_rms 0.089
_refine_ls_extinction_method none
_refine_ls_goodness_of_fit_ref 1.026
_refine_ls_hydrogen_treatment mixed
_refine_ls_matrix_type full
_refine_ls_number_parameters 459
_refine_ls_number_reflns 9411
_refine_ls_number_restraints 0
_refine_ls_restrained_S_all 1.026
_refine_ls_R_factor_all 0.0707
_refine_ls_R_factor_gt 0.0411
_refine_ls_shift/su_max 0.001
_refine_ls_shift/su_mean 0.000
_refine_ls_structure_factor_coef Fsqd
_refine_ls_weighting_details 'w=1/[\s^2^(Fo^2^)+(0.0481P)^2^+4.7278P] where P=(Fo^2^+2Fc^2^)/3'
_refine_ls_weighting_scheme calc
_refine_ls_wR_factor_gt 0.0983
_refine_ls_wR_factor_ref 0.1105
_reflns_Friedel_coverage 0.000
_reflns_number_gt 6605
_reflns_number_total 9411
_reflns_threshold_expression 'I > 2\s(I)'
_cod_data_source_file c6ce02355j2.cif
_cod_data_source_block Complex_2
_cod_depositor_comments 'Adding full bibliography for 7227579--7227602.cif.'
_cod_original_sg_symbol_H-M 'P 21/c'
_cod_database_code 7227596
_shelx_space_group_comment
;
The symmetry employed for this shelxl refinement is uniquely defined
by the following loop, which should always be used as a source of
symmetry information in preference to the above space-group names.
They are only intended as comments.
;

loop_
_space_group_symop_operation_xyz
'x, y, z'
'-x, y+1/2, -z+1/2'
'-x, -y, -z'
'x, -y-1/2, z-1/2'

loop_
_atom_site_label
_atom_site_type_symbol
_atom_site_fract_x
_atom_site_fract_y
_atom_site_fract_z
_atom_site_U_iso_or_equiv
_atom_site_adp_type
_atom_site_occupancy
_atom_site_site_symmetry_order
_atom_site_calc_flag
_atom_site_refinement_flags_posn
_atom_site_refinement_flags_adp
C1 C 1.1266(4) 0.14592(19) 0.2570(5) 0.0622(13) Uani 1 1 d . .
H1 H 1.1305 0.1097 0.2645 0.075 Uiso 1 1 calc R U
C2 C 1.1820(4) 0.1758(2) 0.3418(5) 0.0716(15) Uani 1 1 d . .
H2 H 1.2228 0.1603 0.4050 0.086 Uiso 1 1 calc R U
C3 C 1.1756(4) 0.2291(2) 0.3311(6) 0.0711(15) Uani 1 1 d . .
H3 H 1.2115 0.2505 0.3881 0.085 Uiso 1 1 calc R U
C4 C 1.1162(4) 0.25060(18) 0.2361(5) 0.0597(12) Uani 1 1 d . .
H4 H 1.1123 0.2868 0.2272 0.072 Uiso 1 1 calc R U
C5 C 1.0617(3) 0.21839(14) 0.1529(4) 0.0433(9) Uani 1 1 d . .
C6 C 0.9954(3) 0.23975(14) 0.0494(4) 0.0447(9) Uani 1 1 d . .
C7 C 0.9841(4) 0.29368(16) 0.0332(5) 0.0622(13) Uani 1 1 d . .
H7 H 1.0175 0.3169 0.0883 0.075 Uiso 1 1 calc R U
C8 C 0.9231(4) 0.31179(17) -0.0653(6) 0.0724(16) Uani 1 1 d . .
H8 H 0.9159 0.3476 -0.0791 0.087 Uiso 1 1 calc R U
C9 C 0.8735(4) 0.27716(17) -0.1425(5) 0.0637(13) Uani 1 1 d . .
H9 H 0.8314 0.2891 -0.2089 0.076 Uiso 1 1 calc R U
C10 C 0.8858(3) 0.22327(15) -0.1219(4) 0.0453(10) Uani 1 1 d . .
C11 C 0.8338(3) 0.18499(16) -0.2072(4) 0.0481(10) Uani 1 1 d . .
C12 C 0.7626(4) 0.1998(2) -0.2977(6) 0.0789(16) Uani 1 1 d . .
H12 H 0.7427 0.2345 -0.3018 0.095 Uiso 1 1 calc R U
C13 C 0.7208(5) 0.1638(3) -0.3816(6) 0.0908(19) Uani 1 1 d . .
H13 H 0.6741 0.1741 -0.4442 0.109 Uiso 1 1 calc R U
C14 C 0.7484(4) 0.1127(2) -0.3722(5) 0.0725(15) Uani 1 1 d . .
H14 H 0.7227 0.0875 -0.4290 0.087 Uiso 1 1 calc R U
C15 C 0.8158(4) 0.09992(19) -0.2758(5) 0.0644(13) Uani 1 1 d . .
H15 H 0.8333 0.0649 -0.2667 0.077 Uiso 1 1 calc R U
C16 C 0.7573(3) 0.12592(16) 0.1905(4) 0.0472(10) Uani 1 1 d . .
C17 C 0.6627(3) 0.15567(17) 0.1722(4) 0.0499(11) Uani 1 1 d . .
C18 C 0.6473(3) 0.18801(19) 0.0656(5) 0.0584(12) Uani 1 1 d . .
H18 H 0.6939 0.1900 0.0026 0.070 Uiso 1 1 calc R U
C19 C 0.5639(4) 0.2174(2) 0.0511(6) 0.0719(14) Uani 1 1 d . .
H19 H 0.5537 0.2387 -0.0217 0.086 Uiso 1 1 calc R U
C20 C 0.4965(4) 0.2150(2) 0.1449(7) 0.0773(16) Uani 1 1 d . .
C21 C 0.5074(4) 0.1818(3) 0.2492(7) 0.0830(18) Uani 1 1 d . .
H21 H 0.4591 0.1791 0.3097 0.100 Uiso 1 1 calc R U
C22 C 0.5916(4) 0.1521(2) 0.2636(5) 0.0684(14) Uani 1 1 d . .
H22 H 0.6002 0.1298 0.3348 0.082 Uiso 1 1 calc R U
C23 C 1.0820(3) 0.08867(15) -0.2254(4) 0.0470(10) Uani 1 1 d . .
C24 C 1.1518(3) 0.07973(16) -0.3324(4) 0.0510(11) Uani 1 1 d . .
C25 C 1.1278(5) 0.04583(19) -0.4345(5) 0.0777(17) Uani 1 1 d . .
H25 H 1.0671 0.0300 -0.4396 0.093 Uiso 1 1 calc R U
C26 C 1.1940(7) 0.0358(2) -0.5277(6) 0.106(3) Uani 1 1 d . .
H26 H 1.1775 0.0140 -0.5977 0.127 Uiso 1 1 calc R U
C27 C 1.2835(7) 0.0575(3) -0.5179(7) 0.103(3) Uani 1 1 d . .
C28 C 1.3090(5) 0.0916(3) -0.4187(7) 0.092(2) Uani 1 1 d . .
H28 H 1.3705 0.1064 -0.4132 0.110 Uiso 1 1 calc R U
C29 C 1.2408(4) 0.1036(2) -0.3265(5) 0.0619(12) Uani 1 1 d . .
H29 H 1.2556 0.1278 -0.2610 0.074 Uiso 1 1 calc R U
C30 C 0.8314(3) -0.01796(14) -0.0310(4) 0.0409(9) Uani 1 1 d . .
C31 C 0.7342(3) -0.03543(15) 0.0117(4) 0.0441(9) Uani 1 1 d . .
C32 C 0.7022(3) -0.08623(17) -0.0085(5) 0.0567(12) Uani 1 1 d . .
H32 H 0.7402 -0.1097 -0.0534 0.068 Uiso 1 1 calc R U
C33 C 0.6148(4) -0.1024(2) 0.0371(6) 0.0711(15) Uani 1 1 d . .
H33 H 0.5934 -0.1366 0.0228 0.085 Uiso 1 1 calc R U
C34 C 0.5599(4) -0.0681(2) 0.1034(6) 0.0752(16) Uani 1 1 d . .
C35 C 0.5896(4) -0.0179(2) 0.1260(7) 0.096(2) Uani 1 1 d . .
H35 H 0.5518 0.0050 0.1730 0.115 Uiso 1 1 calc R U
C36 C 0.6762(3) -0.00150(18) 0.0782(6) 0.0739(16) Uani 1 1 d . .
H36 H 0.6960 0.0330 0.0910 0.089 Uiso 1 1 calc R U
N1 N 1.0673(3) 0.16588(12) 0.1641(4) 0.0479(8) Uani 1 1 d . .
N2 N 0.9466(2) 0.20521(11) -0.0272(3) 0.0389(7) Uani 1 1 d . .
N3 N 0.8580(3) 0.13479(13) -0.1937(4) 0.0507(9) Uani 1 1 d . .
O1 O 0.8208(2) 0.13558(11) 0.1079(3) 0.0554(8) Uani 1 1 d . .
O2 O 0.7682(2) 0.09617(13) 0.2850(3) 0.0625(8) Uani 1 1 d . .
O3 O 1.0213(2) 0.05329(10) -0.2029(3) 0.0535(7) Uani 1 1 d . .
O4 O 1.0877(2) 0.13007(10) -0.1602(3) 0.0531(8) Uani 1 1 d . .
O5 O 0.8503(2) 0.02991(11) -0.0243(3) 0.0566(8) Uani 1 1 d . .
O6 O 1.1108(2) 0.05162(11) 0.0697(3) 0.0524(7) Uani 1 1 d . .
OW1 O 0.9496(3) 0.05768(14) 0.2357(3) 0.0551(8) Uani 1 1 d . .
Br1 Br 1.37432(11) 0.04213(5) -0.64565(12) 0.1948(6) Uani 1 1 d . .
Br2 Br 0.38335(6) 0.25676(4) 0.12837(11) 0.1394(4) Uani 1 1 d . .
Br3 Br 0.44250(5) -0.09130(4) 0.17518(10) 0.1258(3) Uani 1 1 d . .
Ce1 Ce 0.96488(2) 0.10011(2) 0.00912(2) 0.03712(7) Uani 1 1 d . .
HW1A H 0.893(4) 0.0614(18) 0.258(5) 0.056(15) Uiso 1 1 d . .
HW1B H 0.957(4) 0.028(2) 0.233(5) 0.071(18) Uiso 1 1 d . .

loop_
_atom_site_aniso_label
_atom_site_aniso_U_11
_atom_site_aniso_U_22
_atom_site_aniso_U_33
_atom_site_aniso_U_23
_atom_site_aniso_U_13
_atom_site_aniso_U_12
C1 0.074(3) 0.046(2) 0.066(3) -0.003(2) -0.009(3) 0.012(2)
C2 0.074(4) 0.069(3) 0.070(3) -0.015(3) -0.017(3) 0.011(3)
C3 0.068(3) 0.067(3) 0.077(4) -0.024(3) -0.008(3) -0.003(3)
C4 0.062(3) 0.040(2) 0.078(3) -0.013(2) 0.010(3) -0.005(2)
C5 0.045(2) 0.0325(18) 0.054(2) -0.0049(17) 0.0144(19) -0.0006(16)
C6 0.051(2) 0.0282(18) 0.056(2) -0.0020(17) 0.019(2) 0.0012(16)
C7 0.088(4) 0.0248(19) 0.075(3) -0.003(2) 0.015(3) 0.005(2)
C8 0.107(4) 0.026(2) 0.085(4) 0.009(2) 0.018(3) 0.016(2)
C9 0.086(4) 0.037(2) 0.068(3) 0.017(2) 0.007(3) 0.020(2)
C10 0.057(2) 0.0334(19) 0.047(2) 0.0082(17) 0.019(2) 0.0110(17)
C11 0.053(2) 0.047(2) 0.044(2) 0.0122(19) 0.0101(19) 0.0107(19)
C12 0.090(4) 0.062(3) 0.083(4) 0.008(3) -0.020(3) 0.015(3)
C13 0.096(5) 0.093(5) 0.081(4) 0.016(4) -0.027(4) 0.013(4)
C14 0.082(4) 0.073(4) 0.062(3) 0.001(3) -0.010(3) -0.006(3)
C15 0.076(3) 0.051(3) 0.065(3) -0.002(2) -0.008(3) 0.000(2)
C16 0.052(2) 0.036(2) 0.054(3) -0.0135(19) 0.010(2) -0.0104(18)
C17 0.040(2) 0.049(2) 0.061(3) -0.018(2) 0.009(2) -0.0112(18)
C18 0.048(3) 0.062(3) 0.066(3) -0.006(2) 0.008(2) -0.005(2)
C19 0.054(3) 0.068(3) 0.093(4) -0.003(3) -0.003(3) 0.001(2)
C20 0.040(3) 0.085(4) 0.107(5) -0.021(4) 0.002(3) 0.005(3)
C21 0.044(3) 0.114(5) 0.093(4) -0.021(4) 0.023(3) 0.001(3)
C22 0.054(3) 0.088(4) 0.065(3) -0.008(3) 0.016(2) -0.009(3)
C23 0.059(3) 0.032(2) 0.051(2) 0.0066(17) 0.011(2) 0.0076(17)
C24 0.069(3) 0.036(2) 0.049(3) 0.0061(18) 0.014(2) 0.007(2)
C25 0.125(5) 0.051(3) 0.059(3) -0.008(2) 0.024(3) -0.012(3)
C26 0.189(8) 0.059(4) 0.073(4) -0.010(3) 0.053(5) 0.002(4)
C27 0.158(7) 0.078(4) 0.078(4) 0.012(4) 0.065(5) 0.041(5)
C28 0.080(4) 0.114(5) 0.084(4) 0.034(4) 0.034(3) 0.024(4)
C29 0.065(3) 0.069(3) 0.052(3) 0.005(2) 0.012(2) 0.008(2)
C30 0.042(2) 0.0334(18) 0.047(2) 0.0017(16) -0.0057(17) -0.0012(15)
C31 0.041(2) 0.037(2) 0.054(2) -0.0085(18) -0.0025(18) -0.0005(16)
C32 0.057(3) 0.043(2) 0.071(3) -0.017(2) 0.012(2) -0.0080(19)
C33 0.067(3) 0.063(3) 0.084(4) -0.023(3) 0.012(3) -0.029(3)
C34 0.047(3) 0.084(4) 0.095(4) -0.022(3) 0.016(3) -0.024(3)
C35 0.061(3) 0.073(4) 0.156(6) -0.051(4) 0.040(4) -0.011(3)
C36 0.054(3) 0.043(2) 0.126(5) -0.028(3) 0.017(3) -0.008(2)
N1 0.058(2) 0.0302(16) 0.056(2) -0.0072(15) 0.0027(17) 0.0041(15)
N2 0.0458(18) 0.0265(14) 0.0454(18) 0.0043(13) 0.0142(15) 0.0050(13)
N3 0.060(2) 0.0409(18) 0.051(2) 0.0019(16) 0.0001(18) 0.0045(16)
O1 0.0540(18) 0.0415(15) 0.072(2) 0.0009(14) 0.0235(16) 0.0033(13)
O2 0.066(2) 0.061(2) 0.061(2) 0.0007(17) 0.0144(17) -0.0025(16)
O3 0.0643(19) 0.0325(14) 0.0645(19) -0.0004(13) 0.0153(15) -0.0025(13)
O4 0.0676(19) 0.0290(13) 0.0642(19) -0.0041(13) 0.0235(16) 0.0000(13)
O5 0.0547(18) 0.0339(14) 0.082(2) 0.0005(14) 0.0067(16) -0.0067(13)
O6 0.0462(16) 0.0402(15) 0.071(2) 0.0010(14) 0.0069(14) 0.0102(13)
OW1 0.062(2) 0.0411(18) 0.063(2) 0.0091(15) 0.0080(17) 0.0030(16)
Br1 0.2612(14) 0.1749(10) 0.1594(9) 0.0127(8) 0.1544(10) 0.0703(10)
Br2 0.0684(5) 0.1679(9) 0.1816(9) -0.0191(7) 0.0008(5) 0.0485(5)
Br3 0.0757(4) 0.1458(7) 0.1594(8) -0.0488(6) 0.0497(5) -0.0534(5)
Ce1 0.04293(12) 0.02145(10) 0.04744(13) 0.00120(9) 0.00787(9) 0.00228(9)

loop_
_atom_type_symbol
_atom_type_description
_atom_type_scat_dispersion_real
_atom_type_scat_dispersion_imag
_atom_type_scat_source
C C 0.0033 0.0016 'International Tables Vol C Tables 4.2.6.8 and 6.1.1.4'
H H 0.0000 0.0000 'International Tables Vol C Tables 4.2.6.8 and 6.1.1.4'
N N 0.0061 0.0033 'International Tables Vol C Tables 4.2.6.8 and 6.1.1.4'
O O 0.0106 0.0060 'International Tables Vol C Tables 4.2.6.8 and 6.1.1.4'
Br Br -0.2901 2.4595 'International Tables Vol C Tables 4.2.6.8 and 6.1.1.4'
Ce Ce -0.2486 2.6331 'International Tables Vol C Tables 4.2.6.8 and 6.1.1.4'

loop_
_geom_angle_atom_site_label_1
_geom_angle_atom_site_label_2
_geom_angle_atom_site_label_3
_geom_angle
_geom_angle_site_symmetry_1
N1 C1 C2 123.6(5) .
N1 C1 H1 118.2 .
C2 C1 H1 118.2 .
C1 C2 C3 118.1(5) .
C1 C2 H2 121.0 .
C3 C2 H2 121.0 .
C4 C3 C2 119.5(5) .
C4 C3 H3 120.2 .
C2 C3 H3 120.2 .
C3 C4 C5 119.9(4) .
C3 C4 H4 120.1 .
C5 C4 H4 120.1 .
N1 C5 C4 120.7(4) .
N1 C5 C6 117.4(4) .
C4 C5 C6 121.9(4) .
N2 C6 C7 121.8(4) .
N2 C6 C5 117.3(3) .
C7 C6 C5 120.8(4) .
C8 C7 C6 118.9(5) .
C8 C7 H7 120.5 .
C6 C7 H7 120.5 .
C9 C8 C7 119.5(4) .
C9 C8 H8 120.2 .
C7 C8 H8 120.2 .
C8 C9 C10 119.8(5) .
C8 C9 H9 120.1 .
C10 C9 H9 120.1 .
N2 C10 C9 121.0(4) .
N2 C10 C11 118.5(3) .
C9 C10 C11 120.5(4) .
N3 C11 C12 120.2(5) .
N3 C11 C10 117.4(4) .
C12 C11 C10 122.3(4) .
C13 C12 C11 120.7(5) .
C13 C12 H12 119.6 .
C11 C12 H12 119.6 .
C14 C13 C12 119.2(6) .
C14 C13 H13 120.4 .
C12 C13 H13 120.4 .
C13 C14 C15 117.4(5) .
C13 C14 H14 121.3 .
C15 C14 H14 121.3 .
N3 C15 C14 124.1(5) .
N3 C15 H15 118.0 .
C14 C15 H15 118.0 .
O2 C16 O1 125.3(4) .
O2 C16 C17 118.9(4) .
O1 C16 C17 115.8(4) .
C18 C17 C22 118.9(5) .
C18 C17 C16 120.3(4) .
C22 C17 C16 120.8(5) .
C19 C18 C17 121.0(5) .
C19 C18 H18 119.5 .
C17 C18 H18 119.5 .
C20 C19 C18 119.3(6) .
C20 C19 H19 120.4 .
C18 C19 H19 120.4 .
C19 C20 C21 121.4(5) .
C19 C20 Br2 119.6(5) .
C21 C20 Br2 119.0(4) .
C20 C21 C22 119.1(5) .
C20 C21 H21 120.4 .
C22 C21 H21 120.4 .
C17 C22 C21 120.2(6) .
C17 C22 H22 119.9 .
C21 C22 H22 119.9 .
O4 C23 O3 122.5(4) .
O4 C23 C24 119.2(4) .
O3 C23 C24 118.3(4) .
O4 C23 Ce1 60.6(2) .
O3 C23 Ce1 62.3(2) .
C24 C23 Ce1 172.3(3) .
C29 C24 C25 119.9(5) .
C29 C24 C23 119.9(4) .
C25 C24 C23 120.1(5) .
C26 C25 C24 119.7(6) .
C26 C25 H25 120.2 .
C24 C25 H25 120.2 .
C27 C26 C25 120.1(6) .
C27 C26 H26 119.9 .
C25 C26 H26 119.9 .
C26 C27 C28 121.4(6) .
C26 C27 Br1 119.4(6) .
C28 C27 Br1 119.1(7) .
C27 C28 C29 118.7(7) .
C27 C28 H28 120.6 .
C29 C28 H28 120.6 .
C24 C29 C28 120.0(6) .
C24 C29 H29 120.0 .
C28 C29 H29 120.0 .
O6 C30 O5 123.7(4) 3_755
O6 C30 C31 118.7(3) 3_755
O5 C30 C31 117.6(4) .
C36 C31 C32 118.4(4) .
C36 C31 C30 120.1(4) .
C32 C31 C30 121.4(4) .
C33 C32 C31 120.8(4) .
C33 C32 H32 119.6 .
C31 C32 H32 119.6 .
C34 C33 C32 119.2(4) .
C34 C33 H33 120.4 .
C32 C33 H33 120.4 .
C33 C34 C35 121.5(5) .
C33 C34 Br3 119.4(4) .
C35 C34 Br3 118.9(4) .
C34 C35 C36 119.1(5) .
C34 C35 H35 120.5 .
C36 C35 H35 120.5 .
C35 C36 C31 121.0(4) .
C35 C36 H36 119.5 .
C31 C36 H36 119.5 .
C1 N1 C5 118.2(4) .
C1 N1 Ce1 118.7(3) .
C5 N1 Ce1 123.1(3) .
C10 N2 C6 118.9(3) .
C10 N2 Ce1 119.4(2) .
C6 N2 Ce1 121.7(3) .
C11 N3 C15 118.2(4) .
C11 N3 Ce1 122.2(3) .
C15 N3 Ce1 119.0(3) .
C16 O1 Ce1 143.2(3) .
C23 O3 Ce1 92.6(2) .
C23 O4 Ce1 94.5(2) .
C30 O5 Ce1 150.5(3) .
C30 O6 Ce1 143.6(3) 3_755
Ce1 OW1 HW1A 108(3) .
Ce1 OW1 HW1B 112(4) .
HW1A OW1 HW1B 105(5) .
O5 Ce1 O6 101.01(10) .
O5 Ce1 O1 78.11(10) .
O6 Ce1 O1 139.96(11) .
O5 Ce1 OW1 74.87(11) .
O6 Ce1 OW1 69.55(12) .
O1 Ce1 OW1 71.73(12) .
O5 Ce1 O4 124.68(10) .
O6 Ce1 O4 76.31(10) .
O1 Ce1 O4 137.21(9) .
OW1 Ce1 O4 143.73(11) .
O5 Ce1 O3 75.94(10) .
O6 Ce1 O3 73.09(10) .
O1 Ce1 O3 141.73(11) .
OW1 Ce1 O3 126.23(11) .
O4 Ce1 O3 49.97(9) .
O5 Ce1 N3 78.14(11) .
O6 Ce1 N3 143.36(11) .
O1 Ce1 N3 76.29(11) .
OW1 Ce1 N3 141.53(12) .
O4 Ce1 N3 74.68(11) .
O3 Ce1 N3 71.22(10) .
O5 Ce1 N1 151.77(11) .
O6 Ce1 N1 75.74(10) .
O1 Ce1 N1 86.67(11) .
OW1 Ce1 N1 77.84(11) .
O4 Ce1 N1 82.35(10) .
O3 Ce1 N1 127.57(10) .
N3 Ce1 N1 121.34(10) .
O5 Ce1 N2 131.21(10) .
O6 Ce1 N2 127.63(10) .
O1 Ce1 N2 67.53(9) .
OW1 Ce1 N2 121.85(11) .
O4 Ce1 N2 71.10(8) .
O3 Ce1 N2 111.43(9) .
N3 Ce1 N2 61.17(10) .
N1 Ce1 N2 60.41(10) .
O5 Ce1 C23 100.79(11) .
O6 Ce1 C23 71.56(11) .
O1 Ce1 C23 148.42(11) .
OW1 Ce1 C23 139.06(12) .
O4 Ce1 C23 24.93(10) .
O3 Ce1 C23 25.14(10) .
N3 Ce1 C23 72.67(12) .
N1 Ce1 C23 104.51(12) .
N2 Ce1 C23 92.11(9) .

loop_
_geom_bond_atom_site_label_1
_geom_bond_atom_site_label_2
_geom_bond_distance
_geom_bond_site_symmetry_2
C1 N1 1.333(6) .
C1 C2 1.369(7) .
C1 H1 0.9300 .
C2 C3 1.370(7) .
C2 H2 0.9300 .
C3 C4 1.364(7) .
C3 H3 0.9300 .
C4 C5 1.387(6) .
C4 H4 0.9300 .
C5 N1 1.349(5) .
C5 C6 1.480(6) .
C6 N2 1.345(5) .
C6 C7 1.396(5) .
C7 C8 1.371(7) .
C7 H7 0.9300 .
C8 C9 1.356(7) .
C8 H8 0.9300 .
C9 C10 1.402(5) .
C9 H9 0.9300 .
C10 N2 1.342(5) .
C10 C11 1.480(6) .
C11 N3 1.332(5) .
C11 C12 1.379(7) .
C12 C13 1.372(8) .
C12 H12 0.9300 .
C13 C14 1.362(8) .
C13 H13 0.9300 .
C14 C15 1.371(7) .
C14 H14 0.9300 .
C15 N3 1.344(6) .
C15 H15 0.9300 .
C16 O2 1.236(5) .
C16 O1 1.266(5) .
C16 C17 1.518(6) .
C17 C18 1.380(7) .
C17 C22 1.386(6) .
C18 C19 1.379(7) .
C18 H18 0.9300 .
C19 C20 1.365(8) .
C19 H19 0.9300 .
C20 C21 1.369(9) .
C20 Br2 1.895(5) .
C21 C22 1.393(8) .
C21 H21 0.9300 .
C22 H22 0.9300 .
C23 O4 1.253(5) .
C23 O3 1.260(5) .
C23 C24 1.506(6) .
C23 Ce1 2.963(4) .
C24 C29 1.372(7) .
C24 C25 1.389(7) .
C25 C26 1.373(8) .
C25 H25 0.9300 .
C26 C27 1.356(11) .
C26 H26 0.9300 .
C27 C28 1.375(10) .
C27 Br1 1.889(6) .
C28 C29 1.394(7) .
C28 H28 0.9300 .
C29 H29 0.9300 .
C30 O6 1.249(5) 3_755
C30 O5 1.253(4) .
C30 C31 1.496(6) .
C31 C36 1.378(6) .
C31 C32 1.384(5) .
C32 C33 1.375(7) .
C32 H32 0.9300 .
C33 C34 1.359(7) .
C33 H33 0.9300 .
C34 C35 1.364(7) .
C34 Br3 1.902(5) .
C35 C36 1.375(7) .
C35 H35 0.9300 .
C36 H36 0.9300 .
N1 Ce1 2.680(3) .
N2 Ce1 2.722(3) .
N3 Ce1 2.656(4) .
O1 Ce1 2.442(3) .
O3 Ce1 2.625(3) .
O4 Ce1 2.589(3) .
O5 Ce1 2.408(3) .
O6 C30 1.249(5) 3_755
O6 Ce1 2.427(3) .
OW1 Ce1 2.580(3) .
OW1 HW1A 0.83(5) .
OW1 HW1B 0.76(6) .
